data_7049307
loop_
_publ_author_name
'Han, Li-Juan'
'Ge, Fa-Yuan'
'Sun, Guo-Hao'
'Gao, Xiang-Jing'
'Zheng, He-Gen'

_publ_section_title
;
 Effective adsorption of Congo red by a MOF-based magnetic material.
;
_journal_issue 14
_journal_name_full 'Dalton transactions (Cambridge, England : 2003)'
_journal_page_first 4650
_journal_page_last 4656
_journal_paper_doi 10.1039/c9dt00813f
_journal_volume 48
_journal_year 2019
_chemical_formula_moiety 'C35 H21 N3 O9 S4 Zn2, C3 H7 N O'
_chemical_formula_sum 'C38 H28 N4 O10 S4 Zn2'
_chemical_formula_weight 959.62
_space_group_crystal_system monoclinic
_space_group_IT_number 14
_space_group_name_Hall '-P 2ybc'
_space_group_name_H-M_alt 'P 1 21/c 1'
_symmetry_space_group_name_Hall '-P 2ybc'
_symmetry_space_group_name_H-M 'P 1 21/c 1'
_atom_sites_solution_hydrogens mixed
_audit_creation_method SHELXL-2018/3
_audit_update_record
;
2019-03-07 deposited with the CCDC.    2019-03-11 downloaded from the CCDC.
;
_cell_angle_alpha 90
_cell_angle_beta 98.6240(10)
_cell_angle_gamma 90
_cell_formula_units_Z 4
_cell_length_a 9.2286(7)
_cell_length_b 21.4872(16)
_cell_length_c 19.3162(14)
_cell_measurement_reflns_used 8632
_cell_measurement_temperature 295(2)
_cell_measurement_theta_max 27.50
_cell_measurement_theta_min 2.33
_cell_volume 3787.0(5)
_computing_cell_refinement 'Bruker SMART'
_computing_data_collection 'Bruker SMART'
_computing_data_reduction 'Bruker SAINT'
_computing_molecular_graphics '(K. Brandenburg, Diamond 3.1, 2009)'
_computing_publication_material '(K. Brandenburg, Diamond 3.1, 2009)'
_computing_structure_refinement 'SHELXL-2018/3 (Sheldrick, 2018)'
_computing_structure_solution 'XS (Sheldrick, 2008)'
_diffrn_ambient_temperature 295(2)
_diffrn_measured_fraction_theta_full 1.000
_diffrn_measured_fraction_theta_max 1.000
_diffrn_measurement_device_type 'BRUKER SMART 1000'
_diffrn_radiation_type MoK\a
_diffrn_radiation_wavelength 0.71073
_diffrn_reflns_av_R_equivalents 0.0261
_diffrn_reflns_av_unetI/netI 0.0281
_diffrn_reflns_Laue_measured_fraction_full 1.000
_diffrn_reflns_Laue_measured_fraction_max 1.000
_diffrn_reflns_limit_h_max 10
_diffrn_reflns_limit_h_min -10
_diffrn_reflns_limit_k_max 14
_diffrn_reflns_limit_k_min -25
_diffrn_reflns_limit_l_max 22
_diffrn_reflns_limit_l_min -22
_diffrn_reflns_number 21050
_diffrn_reflns_point_group_measured_fraction_full 1.000
_diffrn_reflns_point_group_measured_fraction_max 1.000
_diffrn_reflns_theta_full 25.000
_diffrn_reflns_theta_max 25.000
_diffrn_reflns_theta_min 1.427
_exptl_absorpt_coefficient_mu 1.553
_exptl_absorpt_correction_T_max 0.830
_exptl_absorpt_correction_T_min 0.792
_exptl_absorpt_correction_type multi-scan
_exptl_absorpt_process_details SADABS
_exptl_crystal_colour yellow
_exptl_crystal_density_diffrn 1.683
_exptl_crystal_description block
_exptl_crystal_F_000 1952
_exptl_crystal_size_max 0.340
_exptl_crystal_size_mid 0.260
_exptl_crystal_size_min 0.200
_refine_diff_density_max 0.294
_refine_diff_density_min -0.236
_refine_diff_density_rms 0.051
_refine_ls_extinction_method none
_refine_ls_goodness_of_fit_ref 1.038
_refine_ls_hydrogen_treatment mixed
_refine_ls_matrix_type full
_refine_ls_number_parameters 560
_refine_ls_number_reflns 6650
_refine_ls_number_restraints 87
_refine_ls_restrained_S_all 1.034
_refine_ls_R_factor_all 0.0330
_refine_ls_R_factor_gt 0.0253
_refine_ls_shift/su_max 0.004
_refine_ls_shift/su_mean 0.000
_refine_ls_structure_factor_coef Fsqd
_refine_ls_weighting_details 'w=1/[\s^2^(Fo^2^)+(0.0284P)^2^+1.7635P] where P=(Fo^2^+2Fc^2^)/3'
_refine_ls_weighting_scheme calc
_refine_ls_wR_factor_gt 0.0608
_refine_ls_wR_factor_ref 0.0644
_reflns_Friedel_coverage 0.000
_reflns_number_gt 5693
_reflns_number_total 6650
_reflns_threshold_expression 'I > 2\s(I)'
_cod_data_source_file c9dt00813f2.cif
_cod_data_source_block 1
_cod_depositor_comments 'Adding full bibliography for 7049307.cif.'
_cod_database_code 7049307
_shelx_shelxl_version_number 2018/3
_shelx_space_group_comment
;
The symmetry employed for this shelxl refinement is uniquely defined
by the following loop, which should always be used as a source of
symmetry information in preference to the above space-group names.
They are only intended as comments.
;
_shelx_estimated_absorpt_t_min 0.620
_shelx_estimated_absorpt_t_max 0.746

loop_
_space_group_symop_operation_xyz
'x, y, z'
'-x, y+1/2, -z+1/2'
'-x, -y, -z'
'x, -y-1/2, z-1/2'

loop_
_atom_site_label
_atom_site_type_symbol
_atom_site_fract_x
_atom_site_fract_y
_atom_site_fract_z
_atom_site_U_iso_or_equiv
_atom_site_adp_type
_atom_site_occupancy
_atom_site_site_symmetry_order
_atom_site_calc_flag
_atom_site_refinement_flags_posn
_atom_site_refinement_flags_adp
_atom_site_refinement_flags_occupancy
_atom_site_disorder_assembly
_atom_site_disorder_group
Zn1 Zn -0.30126(3) 0.81708(2) 0.96225(2) 0.02811(8) Uani 1 1 d . . . . .
Zn2 Zn 0.66667(3) 0.55468(2) 1.01607(2) 0.02519(7) Uani 1 1 d . . . . .
S3 S 0.08056(6) 0.64750(3) 0.96102(3) 0.03405(14) Uani 1 1 d . . . . .
S4 S 1.41769(7) 0.50489(3) 0.36093(3) 0.03385(14) Uani 1 1 d . . . . .
S5 S -0.35635(7) 0.75005(3) 1.19601(3) 0.03185(14) Uani 1 1 d . . . . .
S6 S 1.04804(7) 0.49844(3) 0.70760(3) 0.03239(14) Uani 1 1 d . . . . .
O1 O 0.47118(17) 0.57730(9) 0.96385(8) 0.0425(4) Uani 1 1 d . . . . .
O1S O 0.9266(3) 0.62401(9) 1.17069(11) 0.0670(6) Uani 1 1 d . . . . .
O2 O 0.7718(2) 0.63612(10) 1.04313(10) 0.0594(6) Uani 1 1 d D . . . .
H2A H 0.796(3) 0.6668(11) 1.0196(14) 0.089 Uiso 1 1 d D U . . .
H2B H 0.833(3) 0.6313(15) 1.0799(11) 0.089 Uiso 1 1 d D U . . .
O3 O -0.56017(19) 0.85556(8) 1.04815(9) 0.0453(4) Uani 1 1 d . . . . .
O4 O -0.35093(19) 0.80185(8) 1.05672(8) 0.0396(4) Uani 1 1 d . . . . .
O5 O -0.43878(18) 0.72379(8) 1.38702(8) 0.0426(4) Uani 1 1 d . . . . .
O6 O -0.2702(2) 0.68400(9) 1.32999(9) 0.0508(5) Uani 1 1 d . . . . .
O7 O 0.25371(18) 0.53177(7) 0.96383(8) 0.0361(4) Uani 1 1 d . . . . .
O8 O -0.1484(6) 0.7458(3) 0.9721(2) 0.0381(11) Uani 0.703(13) 1 d . U P A 1
O8' O -0.1797(14) 0.7210(6) 0.9658(6) 0.040(2) Uani 0.297(13) 1 d . U P A 2
O9 O -0.0022(8) 0.82754(19) 0.9726(2) 0.0485(12) Uani 0.703(13) 1 d . U P A 1
O9' O -0.0701(14) 0.8130(5) 0.9747(4) 0.037(2) Uani 0.297(13) 1 d . U P A 2
N1 N 1.5882(2) 0.55929(9) 0.11461(9) 0.0311(4) Uani 1 1 d . . . . .
N1S N 1.0206(2) 0.71259(11) 1.22184(11) 0.0465(5) Uani 1 1 d . . . . .
N2 N 0.75156(19) 0.55288(8) 0.91920(9) 0.0276(4) Uani 1 1 d . . . . .
N3 N 1.2755(2) 0.41283(8) 0.54200(9) 0.0293(4) Uani 1 1 d . . . . .
C1 C -0.3768(3) 0.71763(11) 1.33299(12) 0.0358(6) Uani 1 1 d . . . . .
C1S C 0.9583(3) 0.65773(14) 1.22180(15) 0.0501(7) Uani 1 1 d . . . . .
H1S H 0.936149 0.643172 1.264339 0.060 Uiso 1 1 calc R U . . .
C2 C -0.4655(3) 0.82225(10) 1.07955(11) 0.0308(5) Uani 1 1 d . . . . .
C2S C 1.0535(5) 0.73842(17) 1.15650(18) 0.0853(12) Uani 1 1 d . . . . .
H2SA H 1.088414 0.705986 1.129072 0.128 Uiso 1 1 calc R U . . .
H2SB H 1.127419 0.769948 1.166287 0.128 Uiso 1 1 calc R U . . .
H2SC H 0.966296 0.756416 1.130919 0.128 Uiso 1 1 calc R U . . .
C3 C -0.4766(2) 0.80281(11) 1.15294(11) 0.0306(5) Uani 1 1 d . . . . .
C3S C 1.0434(4) 0.75083(15) 1.28462(16) 0.0674(9) Uani 1 1 d . . . . .
H3SA H 1.146535 0.756182 1.299702 0.101 Uiso 0.7(2) 1 calc R U P B 3
H3SB H 1.000173 0.730796 1.320988 0.101 Uiso 0.7(2) 1 calc R U P B 3
H3SC H 0.998364 0.790752 1.274623 0.101 Uiso 0.7(2) 1 calc R U P B 3
H3SD H 1.125875 0.777759 1.283241 0.101 Uiso 0.3(2) 1 calc R U P B 4
H3SE H 1.061783 0.724518 1.325152 0.101 Uiso 0.3(2) 1 calc R U P B 4
H3SF H 0.957414 0.775453 1.286920 0.101 Uiso 0.3(2) 1 calc R U P B 4
C4 C -0.5739(3) 0.82330(12) 1.19472(13) 0.0403(6) Uani 1 1 d . . . . .
H4 H -0.647631 0.852099 1.180472 0.048 Uiso 1 1 calc R U . . .
C5 C -0.5502(3) 0.79599(12) 1.26167(12) 0.0401(6) Uani 1 1 d . . . . .
H5 H -0.606171 0.805248 1.296561 0.048 Uiso 1 1 calc R U . . .
C6 C -0.4381(3) 0.75498(11) 1.27019(11) 0.0309(5) Uani 1 1 d . . . . .
C7 C 1.6202(3) 0.51710(12) 0.16553(12) 0.0410(6) Uani 1 1 d . . . . .
H7 H 1.685624 0.485453 0.159100 0.049 Uiso 1 1 calc R U . . .
C8 C 1.5615(3) 0.51808(12) 0.22681(12) 0.0408(6) Uani 1 1 d . . . . .
H8 H 1.587861 0.487565 0.260494 0.049 Uiso 1 1 calc R U . . .
C9 C 1.4638(2) 0.56408(10) 0.23871(11) 0.0279(5) Uani 1 1 d . . . . .
C10 C 1.4319(3) 0.60842(11) 0.18626(12) 0.0373(6) Uani 1 1 d . . . . .
H10 H 1.366907 0.640600 0.191391 0.045 Uiso 1 1 calc R U . . .
C11 C 1.4965(3) 0.60458(11) 0.12688(12) 0.0378(6) Uani 1 1 d . . . . .
H11 H 1.475003 0.635433 0.093127 0.045 Uiso 1 1 calc R U . . .
C12 C 1.3956(2) 0.56602(10) 0.30239(11) 0.0282(5) Uani 1 1 d . . . . .
C13 C 1.3103(3) 0.61100(11) 0.32500(12) 0.0372(6) Uani 1 1 d . . . . .
H13 H 1.286633 0.647921 0.300807 0.045 Uiso 1 1 calc R U . . .
C14 C 1.2612(3) 0.59628(11) 0.38846(12) 0.0367(6) Uani 1 1 d . . . . .
H14 H 1.201309 0.622366 0.410137 0.044 Uiso 1 1 calc R U . . .
C15 C 1.3096(2) 0.54054(10) 0.41498(11) 0.0259(5) Uani 1 1 d . . . . .
C16 C 1.2753(2) 0.50834(10) 0.47754(10) 0.0249(5) Uani 1 1 d . . . . .
C17 C 1.1973(2) 0.53736(10) 0.52490(10) 0.0269(5) Uani 1 1 d . . . . .
H17 H 1.171670 0.579130 0.519454 0.032 Uiso 1 1 calc R U . . .
C18 C 1.3143(2) 0.44682(10) 0.48976(11) 0.0293(5) Uani 1 1 d . . . . .
H18 H 1.370967 0.427869 0.459819 0.035 Uiso 1 1 calc R U . . .
C19 C 1.1978(2) 0.44114(10) 0.58664(11) 0.0289(5) Uani 1 1 d . . . . .
H19 H 1.169832 0.417992 0.623099 0.035 Uiso 1 1 calc R U . . .
C20 C 1.1580(2) 0.50311(10) 0.58062(10) 0.0259(5) Uani 1 1 d . . . . .
C21 C 1.0698(2) 0.53299(10) 0.62915(10) 0.0260(5) Uani 1 1 d . . . . .
C22 C 0.9919(3) 0.58667(11) 0.62007(12) 0.0345(5) Uani 1 1 d . . . . .
H22 H 0.990442 0.612221 0.581116 0.041 Uiso 1 1 calc R U . . .
C23 C 0.9136(3) 0.59984(11) 0.67540(12) 0.0351(6) Uani 1 1 d . . . . .
H23 H 0.854353 0.634773 0.676191 0.042 Uiso 1 1 calc R U . . .
C24 C 0.9323(2) 0.55678(10) 0.72774(11) 0.0277(5) Uani 1 1 d . . . . .
C25 C 0.8702(2) 0.55521(10) 0.79324(11) 0.0264(5) Uani 1 1 d . . . . .
C26 C 0.9106(3) 0.51015(11) 0.84433(12) 0.0350(6) Uani 1 1 d . . . . .
H26 H 0.978533 0.479700 0.837336 0.042 Uiso 1 1 calc R U . . .
C27 C 0.8499(3) 0.51074(11) 0.90507(12) 0.0349(6) Uani 1 1 d . . . . .
H27 H 0.878788 0.480105 0.938293 0.042 Uiso 1 1 calc R U . . .
C28 C 0.7128(3) 0.59623(11) 0.87022(12) 0.0366(6) Uani 1 1 d . . . . .
H28 H 0.645062 0.626246 0.878798 0.044 Uiso 1 1 calc R U . . .
C29 C 0.7677(3) 0.59887(11) 0.80768(12) 0.0364(6) Uani 1 1 d . . . . .
H29 H 0.736201 0.629814 0.775230 0.044 Uiso 1 1 calc R U . . .
C30 C 0.3354(2) 0.57867(11) 0.96331(11) 0.0305(5) Uani 1 1 d . . . . .
C31 C 0.2657(2) 0.64052(11) 0.96221(12) 0.0304(5) Uani 1 1 d . . . . .
C32 C 0.3335(3) 0.69663(12) 0.96762(14) 0.0461(7) Uani 1 1 d . . . . .
H32 H 0.433791 0.701777 0.968419 0.055 Uiso 1 1 calc R U . . .
C33 C 0.2366(3) 0.74590(12) 0.97186(15) 0.0490(7) Uani 1 1 d . . . . .
H33 H 0.265560 0.787343 0.976245 0.059 Uiso 1 1 calc R U . . .
C34 C 0.0957(3) 0.72685(11) 0.96890(12) 0.0370(6) Uani 1 1 d . . . . .
C35 C -0.0232(7) 0.7709(3) 0.9715(3) 0.0318(13) Uani 0.703(13) 1 d . U P A 1
C35' C -0.068(2) 0.7541(9) 0.9707(9) 0.035(3) Uani 0.297(13) 1 d . U P A 2

loop_
_atom_site_aniso_label
_atom_site_aniso_U_11
_atom_site_aniso_U_22
_atom_site_aniso_U_33
_atom_site_aniso_U_23
_atom_site_aniso_U_13
_atom_site_aniso_U_12
Zn1 0.03649(16) 0.02912(15) 0.02042(13) -0.00033(10) 0.00980(11) 0.00190(11)
Zn2 0.02541(14) 0.03235(15) 0.01999(13) 0.00078(10) 0.01054(10) 0.00257(10)
S3 0.0261(3) 0.0333(3) 0.0448(4) 0.0009(3) 0.0121(3) 0.0040(2)
S4 0.0451(4) 0.0367(3) 0.0244(3) 0.0049(2) 0.0205(3) 0.0068(3)
S5 0.0410(3) 0.0333(3) 0.0228(3) 0.0045(2) 0.0101(2) 0.0021(3)
S6 0.0420(3) 0.0366(3) 0.0230(3) 0.0057(2) 0.0193(2) 0.0096(3)
O1 0.0260(9) 0.0705(12) 0.0326(9) 0.0062(8) 0.0095(7) 0.0155(8)
O1S 0.0898(16) 0.0454(12) 0.0592(14) -0.0072(10) -0.0099(12) 0.0062(11)
O2 0.0781(15) 0.0685(14) 0.0338(11) -0.0066(9) 0.0157(10) -0.0361(12)
O3 0.0452(11) 0.0521(11) 0.0369(10) 0.0183(8) 0.0004(8) 0.0017(9)
O4 0.0563(11) 0.0419(10) 0.0239(8) 0.0062(7) 0.0168(8) 0.0070(8)
O5 0.0464(10) 0.0609(12) 0.0219(8) 0.0086(8) 0.0101(7) -0.0038(9)
O6 0.0609(13) 0.0546(12) 0.0385(10) 0.0163(9) 0.0126(9) 0.0117(10)
O7 0.0421(10) 0.0337(9) 0.0370(9) 0.0073(7) 0.0212(8) 0.0101(8)
O8 0.038(2) 0.036(3) 0.0432(17) 0.0051(18) 0.0142(18) 0.007(2)
O8' 0.038(4) 0.035(5) 0.048(3) 0.002(4) 0.008(3) 0.006(4)
O9 0.057(3) 0.029(2) 0.0603(19) -0.0029(14) 0.0117(19) 0.0082(18)
O9' 0.043(4) 0.028(4) 0.042(3) -0.002(3) 0.009(3) 0.011(3)
N1 0.0358(11) 0.0390(11) 0.0207(9) -0.0001(8) 0.0119(8) -0.0001(9)
N1S 0.0556(14) 0.0472(14) 0.0360(12) -0.0027(10) 0.0048(10) -0.0015(11)
N2 0.0287(10) 0.0340(11) 0.0227(9) 0.0017(8) 0.0126(8) 0.0051(8)
N3 0.0369(11) 0.0314(10) 0.0225(9) 0.0001(8) 0.0137(8) -0.0004(8)
C1 0.0410(14) 0.0398(14) 0.0259(12) 0.0047(10) 0.0030(10) -0.0097(12)
C1S 0.0546(18) 0.0517(18) 0.0434(16) 0.0053(14) 0.0051(13) 0.0080(14)
C2 0.0395(14) 0.0293(12) 0.0238(11) 0.0008(10) 0.0056(10) -0.0084(11)
C2S 0.131(4) 0.070(2) 0.061(2) 0.0038(18) 0.033(2) -0.024(2)
C3 0.0343(13) 0.0334(13) 0.0241(11) 0.0032(9) 0.0042(10) -0.0020(10)
C3S 0.073(2) 0.075(2) 0.0529(19) -0.0188(16) 0.0031(16) -0.0065(18)
C4 0.0354(14) 0.0533(16) 0.0335(13) 0.0093(11) 0.0100(11) 0.0081(12)
C5 0.0383(14) 0.0568(16) 0.0285(13) 0.0033(11) 0.0160(11) -0.0009(12)
C6 0.0353(13) 0.0371(13) 0.0213(11) 0.0034(9) 0.0081(9) -0.0074(10)
C7 0.0454(15) 0.0540(16) 0.0261(12) 0.0058(11) 0.0136(11) 0.0173(12)
C8 0.0500(16) 0.0515(16) 0.0236(12) 0.0113(11) 0.0141(11) 0.0146(12)
C9 0.0310(12) 0.0350(13) 0.0192(11) -0.0004(9) 0.0088(9) -0.0054(10)
C10 0.0545(16) 0.0339(13) 0.0276(13) 0.0008(10) 0.0198(11) 0.0087(11)
C11 0.0588(16) 0.0331(14) 0.0250(12) 0.0047(10) 0.0179(11) 0.0043(12)
C12 0.0323(12) 0.0344(13) 0.0195(11) -0.0003(9) 0.0092(9) -0.0050(10)
C13 0.0523(16) 0.0341(14) 0.0291(13) 0.0065(10) 0.0189(11) 0.0057(11)
C14 0.0510(15) 0.0352(14) 0.0290(13) -0.0014(10) 0.0221(11) 0.0054(11)
C15 0.0311(12) 0.0301(12) 0.0187(10) -0.0044(9) 0.0110(9) -0.0052(9)
C16 0.0269(11) 0.0317(12) 0.0177(10) -0.0034(9) 0.0080(9) -0.0050(9)
C17 0.0325(12) 0.0279(12) 0.0225(11) -0.0025(9) 0.0115(9) -0.0033(9)
C18 0.0384(13) 0.0319(13) 0.0213(11) -0.0019(9) 0.0165(10) -0.0010(10)
C19 0.0366(13) 0.0333(13) 0.0198(11) 0.0005(9) 0.0143(9) -0.0033(10)
C20 0.0292(12) 0.0325(12) 0.0180(10) -0.0034(9) 0.0106(9) -0.0038(9)
C21 0.0296(12) 0.0311(12) 0.0196(11) -0.0012(9) 0.0110(9) -0.0036(10)
C22 0.0455(14) 0.0369(14) 0.0247(12) 0.0074(10) 0.0167(10) 0.0035(11)
C23 0.0430(14) 0.0345(13) 0.0317(13) 0.0043(10) 0.0182(11) 0.0100(11)
C24 0.0276(12) 0.0333(13) 0.0244(11) -0.0019(9) 0.0116(9) 0.0012(9)
C25 0.0261(11) 0.0336(13) 0.0215(11) -0.0019(9) 0.0101(9) -0.0015(9)
C26 0.0405(14) 0.0365(14) 0.0327(13) 0.0053(10) 0.0205(11) 0.0145(11)
C27 0.0399(14) 0.0389(14) 0.0294(12) 0.0087(10) 0.0165(11) 0.0104(11)
C28 0.0389(14) 0.0425(14) 0.0325(13) 0.0060(11) 0.0188(11) 0.0155(11)
C29 0.0416(14) 0.0433(15) 0.0275(12) 0.0110(10) 0.0161(11) 0.0131(11)
C30 0.0325(13) 0.0434(14) 0.0177(11) 0.0074(10) 0.0113(9) 0.0125(11)
C31 0.0267(12) 0.0364(13) 0.0293(12) 0.0064(10) 0.0080(9) 0.0032(10)
C32 0.0344(14) 0.0456(16) 0.0567(17) 0.0127(13) 0.0018(12) -0.0074(12)
C33 0.0580(19) 0.0302(14) 0.0539(17) 0.0051(12) -0.0080(14) -0.0063(12)
C34 0.0496(16) 0.0323(13) 0.0279(12) -0.0001(10) 0.0019(11) 0.0123(11)
C35 0.041(3) 0.035(3) 0.0211(17) 0.000(2) 0.009(2) 0.005(2)
C35' 0.041(6) 0.034(5) 0.031(4) 0.007(4) 0.009(5) 0.005(5)

loop_
_atom_type_symbol
_atom_type_description
_atom_type_scat_dispersion_real
_atom_type_scat_dispersion_imag
_atom_type_scat_source
C C 0.0033 0.0016 'International Tables Vol C Tables 4.2.6.8 and 6.1.1.4'
H H 0.0000 0.0000 'International Tables Vol C Tables 4.2.6.8 and 6.1.1.4'
N N 0.0061 0.0033 'International Tables Vol C Tables 4.2.6.8 and 6.1.1.4'
O O 0.0106 0.0060 'International Tables Vol C Tables 4.2.6.8 and 6.1.1.4'
S S 0.1246 0.1234 'International Tables Vol C Tables 4.2.6.8 and 6.1.1.4'
Zn Zn 0.2839 1.4301 'International Tables Vol C Tables 4.2.6.8 and 6.1.1.4'

loop_
_geom_angle_atom_site_label_1
_geom_angle_atom_site_label_2
_geom_angle_atom_site_label_3
_geom_angle
_geom_angle_site_symmetry_1
_geom_angle_site_symmetry_3
O4 Zn1 O5 113.06(7) . 4_575
O4 Zn1 O8 92.42(13) . .
O5 Zn1 O8 95.26(18) 4_575 .
O4 Zn1 N3 104.17(7) . 2_656
O5 Zn1 N3 118.31(7) 4_575 2_656
O8 Zn1 N3 131.04(19) . 2_656
O4 Zn1 O9' 105.0(2) . .
O5 Zn1 O9' 126.1(2) 4_575 .
N3 Zn1 O9' 85.8(3) 2_656 .
O4 Zn1 O8' 90.2(3) . .
O5 Zn1 O8' 83.2(3) 4_575 .
N3 Zn1 O8' 144.8(4) 2_656 .
O9' Zn1 O8' 59.3(3) . .
O4 Zn1 C35' 99.5(4) . .
O5 Zn1 C35' 104.8(4) 4_575 .
N3 Zn1 C35' 115.6(5) 2_656 .
O9' Zn1 C35' 30.0(4) . .
O8' Zn1 C35' 29.3(4) . .
O4 Zn1 C1 140.74(8) . 4_575
O5 Zn1 C1 28.33(7) 4_575 4_575
O8 Zn1 C1 87.51(15) . 4_575
N3 Zn1 C1 105.22(7) 2_656 4_575
O9' Zn1 C1 102.6(2) . 4_575
O8' Zn1 C1 80.4(3) . 4_575
C35' Zn1 C1 90.7(4) . 4_575
O1 Zn2 O7 126.85(8) . 3_667
O1 Zn2 O2 106.36(9) . .
O7 Zn2 O2 126.78(9) 3_667 .
O1 Zn2 N2 89.09(7) . .
O7 Zn2 N2 88.91(6) 3_667 .
O2 Zn2 N2 90.99(7) . .
O1 Zn2 N1 92.14(7) . 1_456
O7 Zn2 N1 91.93(7) 3_667 1_456
O2 Zn2 N1 86.77(7) . 1_456
N2 Zn2 N1 177.67(7) . 1_456
C31 S3 C34 91.04(12) . .
C12 S4 C15 92.09(10) . .
C3 S5 C6 91.75(11) . .
C21 S6 C24 92.45(10) . .
C30 O1 Zn2 147.14(15) . .
Zn2 O2 H2A 133(2) . .
Zn2 O2 H2B 110(2) . .
H2A O2 H2B 110.7(17) . .
C2 O4 Zn1 125.37(15) . .
C1 O5 Zn1 103.78(15) . 4_576
C30 O7 Zn2 122.56(14) . 3_667
C35 O8 Zn1 107.0(4) . .
C35' O8' Zn1 83.5(10) . .
C35' O9' Zn1 93.5(9) . .
C11 N1 C7 116.10(19) . .
C11 N1 Zn2 120.03(15) . 1_654
C7 N1 Zn2 123.79(15) . 1_654
C1S N1S C2S 119.5(3) . .
C1S N1S C3S 121.1(2) . .
C2S N1S C3S 119.1(3) . .
C28 N2 C27 116.39(18) . .
C28 N2 Zn2 120.86(14) . .
C27 N2 Zn2 122.69(14) . .
C18 N3 C19 117.70(19) . .
C18 N3 Zn1 117.83(14) . 2_646
C19 N3 Zn1 123.27(14) . 2_646
O6 C1 O5 124.2(2) . .
O6 C1 C6 119.1(2) . .
O5 C1 C6 116.7(2) . .
O6 C1 Zn1 77.01(14) . 4_576
O5 C1 Zn1 47.89(11) . 4_576
C6 C1 Zn1 161.65(18) . 4_576
O1S C1S N1S 125.7(3) . .
O1S C1S H1S 117.1 . .
N1S C1S H1S 117.1 . .
O3 C2 O4 126.6(2) . .
O3 C2 C3 119.3(2) . .
O4 C2 C3 114.1(2) . .
N1S C2S H2SA 109.5 . .
N1S C2S H2SB 109.5 . .
H2SA C2S H2SB 109.5 . .
N1S C2S H2SC 109.5 . .
H2SA C2S H2SC 109.5 . .
H2SB C2S H2SC 109.5 . .
C4 C3 C2 127.9(2) . .
C4 C3 S5 111.22(17) . .
C2 C3 S5 120.89(17) . .
N1S C3S H3SA 109.5 . .
N1S C3S H3SB 109.5 . .
H3SA C3S H3SB 109.5 . .
N1S C3S H3SC 109.5 . .
H3SA C3S H3SC 109.5 . .
H3SB C3S H3SC 109.5 . .
N1S C3S H3SD 109.5 . .
N1S C3S H3SE 109.5 . .
H3SD C3S H3SE 109.5 . .
N1S C3S H3SF 109.5 . .
H3SD C3S H3SF 109.5 . .
H3SE C3S H3SF 109.5 . .
C3 C4 C5 112.5(2) . .
C3 C4 H4 123.8 . .
C5 C4 H4 123.8 . .
C6 C5 C4 113.3(2) . .
C6 C5 H5 123.4 . .
C4 C5 H5 123.4 . .
C5 C6 C1 129.8(2) . .
C5 C6 S5 111.25(17) . .
C1 C6 S5 118.95(18) . .
N1 C7 C8 123.4(2) . .
N1 C7 H7 118.3 . .
C8 C7 H7 118.3 . .
C7 C8 C9 120.4(2) . .
C7 C8 H8 119.8 . .
C9 C8 H8 119.8 . .
C8 C9 C10 116.22(19) . .
C8 C9 C12 122.3(2) . .
C10 C9 C12 121.5(2) . .
C11 C10 C9 119.8(2) . .
C11 C10 H10 120.1 . .
C9 C10 H10 120.1 . .
N1 C11 C10 124.0(2) . .
N1 C11 H11 118.0 . .
C10 C11 H11 118.0 . .
C13 C12 C9 129.3(2) . .
C13 C12 S4 110.35(16) . .
C9 C12 S4 120.39(17) . .
C12 C13 C14 113.5(2) . .
C12 C13 H13 123.3 . .
C14 C13 H13 123.3 . .
C15 C14 C13 113.5(2) . .
C15 C14 H14 123.2 . .
C13 C14 H14 123.2 . .
C14 C15 C16 129.0(2) . .
C14 C15 S4 110.58(16) . .
C16 C15 S4 120.27(16) . .
C18 C16 C17 117.60(19) . .
C18 C16 C15 120.59(19) . .
C17 C16 C15 121.7(2) . .
C16 C17 C20 119.3(2) . .
C16 C17 H17 120.3 . .
C20 C17 H17 120.3 . .
N3 C18 C16 124.02(19) . .
N3 C18 H18 118.0 . .
C16 C18 H18 118.0 . .
N3 C19 C20 122.83(19) . .
N3 C19 H19 118.6 . .
C20 C19 H19 118.6 . .
C19 C20 C17 118.44(19) . .
C19 C20 C21 122.04(19) . .
C17 C20 C21 119.5(2) . .
C22 C21 C20 128.26(19) . .
C22 C21 S6 110.49(15) . .
C20 C21 S6 121.19(16) . .
C21 C22 C23 113.3(2) . .
C21 C22 H22 123.3 . .
C23 C22 H22 123.3 . .
C24 C23 C22 113.9(2) . .
C24 C23 H23 123.0 . .
C22 C23 H23 123.0 . .
C23 C24 C25 129.4(2) . .
C23 C24 S6 109.83(16) . .
C25 C24 S6 120.82(16) . .
C29 C25 C26 116.42(19) . .
C29 C25 C24 121.6(2) . .
C26 C25 C24 122.01(19) . .
C27 C26 C25 119.9(2) . .
C27 C26 H26 120.0 . .
C25 C26 H26 120.0 . .
N2 C27 C26 123.8(2) . .
N2 C27 H27 118.1 . .
C26 C27 H27 118.1 . .
N2 C28 C29 123.6(2) . .
N2 C28 H28 118.2 . .
C29 C28 H28 118.2 . .
C28 C29 C25 119.9(2) . .
C28 C29 H29 120.1 . .
C25 C29 H29 120.1 . .
O1 C30 O7 125.5(2) . .
O1 C30 C31 117.0(2) . .
O7 C30 C31 117.47(19) . .
C32 C31 C30 127.3(2) . .
C32 C31 S3 111.79(18) . .
C30 C31 S3 120.72(17) . .
C31 C32 C33 112.8(2) . .
C31 C32 H32 123.6 . .
C33 C32 H32 123.6 . .
C34 C33 C32 112.8(2) . .
C34 C33 H33 123.6 . .
C32 C33 H33 123.6 . .
C33 C34 C35 121.7(4) . .
C33 C34 C35' 141.1(7) . .
C33 C34 S3 111.61(19) . .
C35 C34 S3 126.7(3) . .
C35' C34 S3 107.3(7) . .
O9 C35 O8 123.8(5) . .
O9 C35 C34 121.7(4) . .
O8 C35 C34 114.5(5) . .
O8' C35' O9' 123.5(15) . .
O8' C35' C34 123.7(12) . .
O9' C35' C34 112.7(12) . .
O8' C35' Zn1 67.1(10) . .
O9' C35' Zn1 56.4(9) . .
C34 C35' Zn1 167.7(11) . .

loop_
_geom_bond_atom_site_label_1
_geom_bond_atom_site_label_2
_geom_bond_distance
_geom_bond_site_symmetry_2
Zn1 O4 1.9744(15) .
Zn1 O5 1.9851(17) 4_575
Zn1 O8 2.071(5) .
Zn1 N3 2.0742(18) 2_656
Zn1 O9' 2.112(13) .
Zn1 O8' 2.346(12) .
Zn1 C35' 2.53(2) .
Zn1 C1 2.599(2) 4_575
Zn2 O1 1.9907(16) .
Zn2 O7 2.0138(16) 3_667
Zn2 O2 2.0309(19) .
Zn2 N2 2.1345(17) .
Zn2 N1 2.1380(17) 1_456
S3 C31 1.712(2) .
S3 C34 1.716(2) .
S4 C12 1.725(2) .
S4 C15 1.728(2) .
S5 C3 1.712(2) .
S5 C6 1.720(2) .
S6 C21 1.726(2) .
S6 C24 1.729(2) .
O1 C30 1.252(3) .
O1S C1S 1.224(3) .
O2 H2A 0.849(10) .
O2 H2B 0.845(10) .
O3 C2 1.219(3) .
O4 C2 1.282(3) .
O5 C1 1.270(3) .
O6 C1 1.230(3) .
O7 C30 1.259(3) .
O8 C35 1.276(6) .
O8' C35' 1.247(18) .
O9 C35 1.233(7) .
O9' C35' 1.27(2) .
N1 C11 1.334(3) .
N1 C7 1.337(3) .
N1S C1S 1.312(4) .
N1S C2S 1.452(4) .
N1S C3S 1.454(3) .
N2 C28 1.338(3) .
N2 C27 1.339(3) .
N3 C18 1.337(3) .
N3 C19 1.346(3) .
C1 C6 1.493(3) .
C1S H1S 0.9300 .
C2 C3 1.496(3) .
C2S H2SA 0.9600 .
C2S H2SB 0.9600 .
C2S H2SC 0.9600 .
C3 C4 1.367(3) .
C3S H3SA 0.9600 .
C3S H3SB 0.9600 .
C3S H3SC 0.9600 .
C3S H3SD 0.9600 .
C3S H3SE 0.9600 .
C3S H3SF 0.9600 .
C4 C5 1.407(3) .
C4 H4 0.9300 .
C5 C6 1.350(3) .
C5 H5 0.9300 .
C7 C8 1.374(3) .
C7 H7 0.9300 .
C8 C9 1.381(3) .
C8 H8 0.9300 .
C9 C10 1.390(3) .
C9 C12 1.464(3) .
C10 C11 1.372(3) .
C10 H10 0.9300 .
C11 H11 0.9300 .
C12 C13 1.360(3) .
C13 C14 1.405(3) .
C13 H13 0.9300 .
C14 C15 1.352(3) .
C14 H14 0.9300 .
C15 C16 1.468(3) .
C16 C18 1.381(3) .
C16 C17 1.393(3) .
C17 C20 1.396(3) .
C17 H17 0.9300 .
C18 H18 0.9300 .
C19 C20 1.382(3) .
C19 H19 0.9300 .
C20 C21 1.477(3) .
C21 C22 1.357(3) .
C22 C23 1.406(3) .
C22 H22 0.9300 .
C23 C24 1.362(3) .
C23 H23 0.9300 .
C24 C25 1.465(3) .
C25 C29 1.390(3) .
C25 C26 1.393(3) .
C26 C27 1.374(3) .
C26 H26 0.9300 .
C27 H27 0.9300 .
C28 C29 1.380(3) .
C28 H28 0.9300 .
C29 H29 0.9300 .
C30 C31 1.475(3) .
C31 C32 1.355(3) .
C32 C33 1.396(4) .
C32 H32 0.9300 .
C33 C34 1.356(4) .
C33 H33 0.9300 .
C34 C35 1.455(7) .
C34 C35' 1.62(2) .

loop_
_geom_torsion_atom_site_label_1
_geom_torsion_atom_site_label_2
_geom_torsion_atom_site_label_3
_geom_torsion_atom_site_label_4
_geom_torsion
_geom_torsion_site_symmetry_1
Zn1 O5 C1 O6 11.1(3) 4_576
Zn1 O5 C1 C6 -167.81(17) 4_576
C2S N1S C1S O1S 1.9(5) .
C3S N1S C1S O1S 175.3(3) .
Zn1 O4 C2 O3 -2.2(3) .
Zn1 O4 C2 C3 179.13(14) .
O3 C2 C3 C4 -8.1(4) .
O4 C2 C3 C4 170.7(2) .
O3 C2 C3 S5 173.56(18) .
O4 C2 C3 S5 -7.7(3) .
C6 S5 C3 C4 0.5(2) .
C6 S5 C3 C2 179.13(19) .
C2 C3 C4 C5 -178.5(2) .
S5 C3 C4 C5 0.0(3) .
C3 C4 C5 C6 -0.7(3) .
C4 C5 C6 C1 178.7(2) .
C4 C5 C6 S5 1.1(3) .
O6 C1 C6 C5 -177.9(3) .
O5 C1 C6 C5 1.1(4) .
Zn1 C1 C6 C5 -28.7(7) 4_576
O6 C1 C6 S5 -0.5(3) .
O5 C1 C6 S5 178.52(17) .
Zn1 C1 C6 S5 148.7(4) 4_576
C3 S5 C6 C5 -0.93(19) .
C3 S5 C6 C1 -178.79(19) .
C11 N1 C7 C8 1.5(4) .
Zn2 N1 C7 C8 -175.5(2) 1_654
N1 C7 C8 C9 0.1(4) .
C7 C8 C9 C10 -0.9(4) .
C7 C8 C9 C12 178.4(2) .
C8 C9 C10 C11 0.2(4) .
C12 C9 C10 C11 -179.1(2) .
C7 N1 C11 C10 -2.3(4) .
Zn2 N1 C11 C10 174.8(2) 1_654
C9 C10 C11 N1 1.5(4) .
C8 C9 C12 C13 172.5(3) .
C10 C9 C12 C13 -8.3(4) .
C8 C9 C12 S4 -8.1(3) .
C10 C9 C12 S4 171.14(19) .
C15 S4 C12 C13 0.56(19) .
C15 S4 C12 C9 -178.96(18) .
C9 C12 C13 C14 178.7(2) .
S4 C12 C13 C14 -0.7(3) .
C12 C13 C14 C15 0.6(3) .
C13 C14 C15 C16 -176.4(2) .
C13 C14 C15 S4 -0.1(3) .
C12 S4 C15 C14 -0.24(19) .
C12 S4 C15 C16 176.38(18) .
C14 C15 C16 C18 168.4(2) .
S4 C15 C16 C18 -7.5(3) .
C14 C15 C16 C17 -8.7(4) .
S4 C15 C16 C17 175.34(17) .
C18 C16 C17 C20 -2.1(3) .
C15 C16 C17 C20 175.1(2) .
C19 N3 C18 C16 -2.3(3) .
Zn1 N3 C18 C16 165.61(17) 2_646
C17 C16 C18 N3 3.5(3) .
C15 C16 C18 N3 -173.8(2) .
C18 N3 C19 C20 -0.3(3) .
Zn1 N3 C19 C20 -167.46(17) 2_646
N3 C19 C20 C17 1.5(3) .
N3 C19 C20 C21 178.6(2) .
C16 C17 C20 C19 -0.2(3) .
C16 C17 C20 C21 -177.4(2) .
C19 C20 C21 C22 -161.5(2) .
C17 C20 C21 C22 15.6(4) .
C19 C20 C21 S6 15.5(3) .
C17 C20 C21 S6 -167.38(17) .
C24 S6 C21 C22 0.31(19) .
C24 S6 C21 C20 -177.17(18) .
C20 C21 C22 C23 176.6(2) .
S6 C21 C22 C23 -0.7(3) .
C21 C22 C23 C24 0.8(3) .
C22 C23 C24 C25 179.3(2) .
C22 C23 C24 S6 -0.5(3) .
C21 S6 C24 C23 0.12(19) .
C21 S6 C24 C25 -179.75(19) .
C23 C24 C25 C29 5.5(4) .
S6 C24 C25 C29 -174.65(19) .
C23 C24 C25 C26 -174.4(2) .
S6 C24 C25 C26 5.4(3) .
C29 C25 C26 C27 -0.2(4) .
C24 C25 C26 C27 179.7(2) .
C28 N2 C27 C26 -0.1(4) .
Zn2 N2 C27 C26 -177.25(19) .
C25 C26 C27 N2 0.0(4) .
C27 N2 C28 C29 0.4(4) .
Zn2 N2 C28 C29 177.6(2) .
N2 C28 C29 C25 -0.6(4) .
C26 C25 C29 C28 0.5(4) .
C24 C25 C29 C28 -179.4(2) .
Zn2 O1 C30 O7 -64.6(4) .
Zn2 O1 C30 C31 115.1(3) .
Zn2 O7 C30 O1 11.9(3) 3_667
Zn2 O7 C30 C31 -167.90(14) 3_667
O1 C30 C31 C32 -6.0(4) .
O7 C30 C31 C32 173.8(2) .
O1 C30 C31 S3 179.72(16) .
O7 C30 C31 S3 -0.5(3) .
C34 S3 C31 C32 -0.6(2) .
C34 S3 C31 C30 174.46(19) .
C30 C31 C32 C33 -173.9(2) .
S3 C31 C32 C33 0.8(3) .
C31 C32 C33 C34 -0.6(3) .
C32 C33 C34 C35 -179.2(3) .
C32 C33 C34 C35' 179.7(10) .
C32 C33 C34 S3 0.1(3) .
C31 S3 C34 C33 0.3(2) .
C31 S3 C34 C35 179.6(3) .
C31 S3 C34 C35' -179.4(6) .
Zn1 O8 C35 O9 7.1(7) .
Zn1 O8 C35 C34 -172.5(3) .
C33 C34 C35 O9 4.1(7) .
S3 C34 C35 O9 -175.1(4) .
C33 C34 C35 O8 -176.4(4) .
S3 C34 C35 O8 4.4(6) .
Zn1 O8' C35' O9' 3.5(15) .
Zn1 O8' C35' C34 -173.5(13) .
Zn1 O9' C35' O8' -3.9(16) .
Zn1 O9' C35' C34 173.4(9) .
C33 C34 C35' O8' 179.3(9) .
S3 C34 C35' O8' -1.1(16) .
C33 C34 C35' O9' 2.0(19) .
S3 C34 C35' O9' -178.4(10) .
C33 C34 C35' Zn1 29(6) .
S3 C34 C35' Zn1 -152(5) .
